data_7220328
loop_
_publ_author_name
'Wan, Xiu-Yan'
'Jiang, Fei-Long'
'Chen, Lian'
'Pan, Jie'
'Zhou, Kang'
'Su, Kong-Zhao'
'Pang, Jian-Dong'
'Lyu, Guang-Xun'
'Hong, Mao-Chun'

_publ_section_title
;
 Structural variability, unusual thermochromic luminescence and
 nitrobenzene sensing properties of five Zn(ii) coordination polymers
 assembled from a terphenyl-hexacarboxylate ligand
;
_journal_issue 20
_journal_name_full CrystEngComm
_journal_page_first 3829
_journal_paper_doi 10.1039/C5CE00420A
_journal_volume 17
_journal_year 2015
_chemical_formula_sum 'C40 H45 N2 O18 Zn4'
_chemical_formula_weight 1103.26
_chemical_name_systematic
; 
 ? 
;
_space_group_IT_number 14
_symmetry_cell_setting monoclinic
_symmetry_space_group_name_Hall '-P 2yn'
_symmetry_space_group_name_H-M 'P 1 21/n 1'
_atom_sites_solution_hydrogens geom
_atom_sites_solution_primary direct
_atom_sites_solution_secondary difmap
_audit_creation_method SHELXL-97
_audit_update_record
;
2014-09-25 deposited with the CCDC.
2015-04-13 downloaded from the CCDC.
;
_cell_angle_alpha 90.00
_cell_angle_beta 102.754(2)
_cell_angle_gamma 90.00
_cell_formula_units_Z 4
_cell_length_a 17.0549(3)
_cell_length_b 15.3986(3)
_cell_length_c 23.0104(5)
_cell_measurement_reflns_used 10443
_cell_measurement_temperature 173(2)
_cell_measurement_theta_max 72.9390
_cell_measurement_theta_min 3.9290
_cell_volume 5893.9(2)
_computing_cell_refinement 'CrysAlisPro, Agilent Technologies'
_computing_data_collection 'CrysAlisPro, Agilent Technologies'
_computing_data_reduction 'CrysAlisPro, Agilent Technologies'
_computing_structure_refinement 'SHELXL-97 (Sheldrick, 1997)'
_computing_structure_solution 'SHELXS-97 (Sheldrick, 1990)'
_diffrn_ambient_temperature 173(2)
_diffrn_detector_area_resol_mean 10.5594
_diffrn_measured_fraction_theta_full 0.965
_diffrn_measured_fraction_theta_max 0.965
_diffrn_measurement_device_type 'SuperNova, Dual, Cu at zero, Atlas'
_diffrn_measurement_method '\w scans'
_diffrn_radiation_monochromator graphite
_diffrn_radiation_source 'fine-focus sealed tube'
_diffrn_radiation_type CuK\a
_diffrn_radiation_wavelength 1.54184
_diffrn_reflns_av_R_equivalents 0.0324
_diffrn_reflns_av_sigmaI/netI 0.0344
_diffrn_reflns_limit_h_max 20
_diffrn_reflns_limit_h_min -19
_diffrn_reflns_limit_k_max 11
_diffrn_reflns_limit_k_min -18
_diffrn_reflns_limit_l_max 25
_diffrn_reflns_limit_l_min -28
_diffrn_reflns_number 24595
_diffrn_reflns_theta_full 73.35
_diffrn_reflns_theta_max 73.35
_diffrn_reflns_theta_min 2.94
_exptl_absorpt_coefficient_mu 2.348
_exptl_absorpt_correction_T_max 1.00000
_exptl_absorpt_correction_T_min 0.73986
_exptl_absorpt_correction_type multi-scan
_exptl_absorpt_process_details 'CrysAlisPro, Agilent Technologies'
_exptl_crystal_colour colorless
_exptl_crystal_density_diffrn 1.243
_exptl_crystal_density_method 'not measured'
_exptl_crystal_description Prism
_exptl_crystal_F_000 2252
_exptl_crystal_size_max 0.2
_exptl_crystal_size_mid 0.15
_exptl_crystal_size_min 0.1
_platon_squeeze_details
;
;
_refine_diff_density_max 2.838
_refine_diff_density_min -1.612
_refine_diff_density_rms 0.153
_refine_ls_extinction_method none
_refine_ls_goodness_of_fit_ref 1.082
_refine_ls_hydrogen_treatment mixed
_refine_ls_matrix_type full
_refine_ls_number_parameters 490
_refine_ls_number_reflns 11447
_refine_ls_number_restraints 18
_refine_ls_restrained_S_all 1.093
_refine_ls_R_factor_all 0.0933
_refine_ls_R_factor_gt 0.0824
_refine_ls_shift/su_max 0.011
_refine_ls_shift/su_mean 0.000
_refine_ls_structure_factor_coef Fsqd
_refine_ls_weighting_details 'calc w=1/[\s^2^(Fo^2^)+(0.1689P)^2^+12.2614P] where P=(Fo^2^+2Fc^2^)/3'
_refine_ls_weighting_scheme calc
_refine_ls_wR_factor_gt 0.2500
_refine_ls_wR_factor_ref 0.2626
_reflns_number_gt 9311
_reflns_number_total 11447
_reflns_threshold_expression >2sigma(I)
_cod_data_source_file c5ce00420a2.cif
_cod_data_source_block c:5
_cod_depositor_comments 'Adding full bibliography for 7220324--7220328.cif.'
_cod_original_sg_symbol_H-M P21/n
_cod_database_code 7220328

loop_
_symmetry_equiv_pos_as_xyz
'x, y, z'
'-x+1/2, y+1/2, -z+1/2'
'-x, -y, -z'
'x-1/2, -y-1/2, z-1/2'

loop_
_atom_site_label
_atom_site_type_symbol
_atom_site_fract_x
_atom_site_fract_y
_atom_site_fract_z
_atom_site_U_iso_or_equiv
_atom_site_adp_type
_atom_site_occupancy
_atom_site_symmetry_multiplicity
_atom_site_calc_flag
_atom_site_refinement_flags
Zn1 Zn 0.98123(4) 0.22561(4) 0.57224(3) 0.0331(2) Uani 1 1 d .
Zn2 Zn 0.88540(4) 0.33108(4) 0.43250(3) 0.0324(2) Uani 1 1 d U
Zn3 Zn 0.59030(5) 1.03125(5) 0.62390(3) 0.0433(2) Uani 1 1 d .
Zn4 Zn 0.54650(5) 0.82961(5) 0.66745(3) 0.0423(2) Uani 1 1 d .
O17 O 0.51337(8) 0.70633(6) 0.70034(8) 0.120(3) Uani 1 1 d .
O12 O 0.82000(6) 1.22954(6) 0.43963(4) 0.0407(8) Uani 1 1 d R
O10 O 0.95395(6) 0.71360(6) 0.48311(4) 0.0343(7) Uani 1 1 d R
O11 O 0.91645(6) 1.15346(6) 0.50090(4) 0.0365(8) Uani 1 1 d R
O9 O 1.00814(6) 0.69934(6) 0.58020(5) 0.0374(8) Uani 1 1 d R
O6 O 0.88346(6) 0.42177(6) 0.49110(4) 0.0400(8) Uani 1 1 d R
O5 O 0.89311(6) 0.32072(6) 0.56132(4) 0.0380(8) Uani 1 1 d R
O13 O 0.55069(7) 1.11308(9) 0.37757(8) 0.0624(13) Uani 1 1 d R
O15 O 0.67065(6) 0.94862(6) 0.60799(4) 0.0382(8) Uani 1 1 d R
O7 O 0.90939(7) 0.40819(7) 0.76648(5) 0.0661(14) Uani 1 1 d R
O8 O 0.88600(8) 0.54467(7) 0.78995(4) 0.0528(10) Uani 1 1 d R
O3 O 1.06858(6) 0.12774(6) 0.59063(4) 0.0450(9) Uani 1 1 d R
O18 O 0.62848(19) 1.13584(6) 0.58835(10) 0.0549(10) Uani 1 1 d R
O2 O 1.04307(6) 0.29899(6) 0.64236(4) 0.0497(10) Uani 1 1 d R
O14 O 0.51383(7) 0.99705(9) 0.42271(8) 0.0663(15) Uani 1 1 d R
O1 O 0.91951(6) 0.15470(6) 0.62592(4) 0.0528(10) Uani 1 1 d R
O16 O 0.62308(6) 0.81415(6) 0.61746(4) 0.0570(12) Uani 1 1 d R
O4 O 0.83205(7) 0.38335(7) 0.35412(4) 0.0639(12) Uani 1 1 d RU
C28 C 0.80772(6) 1.01882(6) 0.50725(4) 0.0312(9) Uani 1 1 d R
H28 H 0.8621 1.0118 0.5279 0.037 Uiso 1 1 calc R
C17 C 0.86784(6) 0.55346(6) 0.57081(4) 0.0330(10) Uani 1 1 d R
H17 H 0.8639 0.5683 0.5302 0.040 Uiso 1 1 calc R
C29 C 0.7850(3) 1.0946(3) 0.4747(2) 0.0307(9) Uani 1 1 d .
C32 C 0.6496(3) 1.0402(4) 0.4469(2) 0.0355(10) Uani 1 1 d .
C25 C 0.7687(3) 0.7474(4) 0.6036(2) 0.0360(10) Uani 1 1 d .
H25 H 0.7408 0.7185 0.6295 0.043 Uiso 1 1 calc R
C11 C 0.8835(3) 0.4688(3) 0.5892(2) 0.0340(10) Uani 1 1 d .
N3 N 1.10020(14) -0.00488(15) 0.63102(10) 0.0628(16) Uani 1 1 d .
C23 C 0.74168(14) 0.82818(15) 0.58072(10) 0.0323(10) Uani 1 1 d R
C20 C 0.95218(14) 0.71835(15) 0.53622(10) 0.0333(10) Uani 1 1 d R
C10 C 0.88730(14) 0.39763(15) 0.54381(10) 0.0371(11) Uani 1 1 d R
C34 C 0.67262(14) 0.96523(15) 0.47936(10) 0.0324(10) Uani 1 1 d R
H34 H 0.6339 0.9214 0.4808 0.039 Uiso 1 1 calc R
C30 C 0.8464(3) 1.1638(3) 0.4722(2) 0.0348(10) Uani 1 1 d .
C15 C 0.86550(13) 0.59574(15) 0.67089(10) 0.0364(11) Uani 1 1 d .
H15 H 0.8586 0.6388 0.6989 0.044 Uiso 1 1 calc R
C26 C 0.78065(13) 0.87092(15) 0.54107(10) 0.0328(10) Uani 1 1 d R
C27 C 0.75255(13) 0.95342(15) 0.51011(10) 0.0327(10) Uani 1 1 d R
C13 C 0.88340(13) 0.51018(15) 0.68943(10) 0.0371(11) Uani 1 1 d R
C21 C 0.84764(13) 0.83134(15) 0.52708(10) 0.0337(10) Uani 1 1 d R
H21 H 0.8746 0.8595 0.5003 0.040 Uiso 1 1 calc R
C19 C 0.8763(3) 0.7509(3) 0.5516(2) 0.0321(10) Uani 1 1 d .
C31 C 0.70511(17) 1.10491(19) 0.44399(13) 0.0348(10) Uani 1 1 d .
H31 H 0.6890 1.1560 0.4213 0.042 Uiso 1 1 calc R
C18 C 0.83624(17) 0.70722(19) 0.58962(13) 0.0315(10) Uani 1 1 d R
C12 C 0.89215(17) 0.44707(19) 0.64874(13) 0.0367(11) Uani 1 1 d R
H12 H 0.9041 0.3889 0.6615 0.044 Uiso 1 1 calc R
C16 C 0.8578(3) 0.6174(3) 0.6114(2) 0.0342(10) Uani 1 1 d .
C33 C 0.5642(3) 1.0514(4) 0.4136(2) 0.0399(11) Uani 1 1 d .
C24 C 0.6725(3) 0.8663(4) 0.6033(2) 0.0390(11) Uani 1 1 d .
C14 C 0.8949(3) 0.4854(3) 0.75395(18) 0.0412(12) Uani 1 1 d .
C7 C 1.0500(3) 0.0512(3) 0.60038(18) 0.0510(14) Uani 1 1 d R
H7 H 0.9963 0.0329 0.5846 0.061 Uiso 1 1 calc R
N2 N 1.1320(4) 0.3265(5) 0.7280(3) 0.078(2) Uani 1 1 d .
N4 N 0.6134(5) 1.2468(4) 0.5256(3) 0.0712(17) Uani 1 1 d .
N1 N 0.8349(5) 0.1400(6) 0.6873(3) 0.084(2) Uani 1 1 d .
C4 C 1.0916(5) 0.2747(5) 0.6858(3) 0.0634(18) Uani 1 1 d .
H4 H 1.1016 0.2141 0.6900 0.076 Uiso 1 1 calc R
C35 C 0.5875(4) 1.1774(4) 0.5487(3) 0.072(2) Uani 1 1 d .
H35 H 0.5337 1.1590 0.5334 0.086 Uiso 1 1 calc R
C1 C 0.8781(4) 0.1853(4) 0.6571(3) 0.0651(19) Uani 1 1 d R
H1 H 0.8765 0.2468 0.6601 0.078 Uiso 1 1 calc R
C3 C 0.7865(8) 0.1858(12) 0.7253(6) 0.137(6) Uani 1 1 d .
H3A H 0.8187 0.2326 0.7477 0.206 Uiso 1 1 calc R
H3B H 0.7714 0.1443 0.7533 0.206 Uiso 1 1 calc R
H3C H 0.7378 0.2103 0.6999 0.206 Uiso 1 1 calc R
C9 C 1.1826(6) 0.0178(7) 0.6567(4) 0.091(3) Uani 1 1 d .
H9A H 1.1929 0.0774 0.6454 0.137 Uiso 1 1 calc R
H9B H 1.2185 -0.0221 0.6419 0.137 Uiso 1 1 calc R
H9C H 1.1925 0.0134 0.7002 0.137 Uiso 1 1 calc R
C5 C 1.1185(6) 0.4199(6) 0.7272(5) 0.084(3) Uani 1 1 d .
H5A H 1.0830 0.4365 0.6893 0.126 Uiso 1 1 calc R
H5B H 1.1701 0.4502 0.7317 0.126 Uiso 1 1 calc R
H5C H 1.0935 0.4359 0.7602 0.126 Uiso 1 1 calc R
C8 C 1.0700(8) -0.0918(5) 0.6428(4) 0.092(3) Uani 1 1 d .
H8A H 1.0543 -0.0913 0.6813 0.138 Uiso 1 1 calc R
H8B H 1.1124 -0.1350 0.6438 0.138 Uiso 1 1 calc R
H8C H 1.0233 -0.1066 0.6112 0.138 Uiso 1 1 calc R
C36 C 0.6954(7) 1.2764(7) 0.5441(5) 0.094(3) Uani 1 1 d .
H36A H 0.7288 1.2295 0.5654 0.141 Uiso 1 1 calc R
H36B H 0.6976 1.3266 0.5705 0.141 Uiso 1 1 calc R
H36C H 0.7156 1.2931 0.5090 0.141 Uiso 1 1 calc R
C2 C 0.8397(9) 0.0441(8) 0.6887(6) 0.127(5) Uani 1 1 d .
H2A H 0.8929 0.0258 0.6836 0.190 Uiso 1 1 calc R
H2B H 0.7982 0.0200 0.6563 0.190 Uiso 1 1 calc R
H2C H 0.8314 0.0229 0.7270 0.190 Uiso 1 1 calc R
C37 C 0.5614(8) 1.2944(8) 0.4763(6) 0.113(4) Uani 1 1 d .
H37A H 0.5284 1.2530 0.4490 0.170 Uiso 1 1 calc R
H37B H 0.5948 1.3279 0.4548 0.170 Uiso 1 1 calc R
H37C H 0.5263 1.3339 0.4923 0.170 Uiso 1 1 calc R
C6 C 1.1900(11) 0.2934(11) 0.7778(7) 0.173(9) Uani 1 1 d .
H6A H 1.1913 0.2298 0.7755 0.259 Uiso 1 1 calc R
H6B H 1.1752 0.3108 0.8149 0.259 Uiso 1 1 calc R
H6C H 1.2432 0.3167 0.7770 0.259 Uiso 1 1 calc R
C39 C 0.7199(13) 0.4287(14) 0.3057(10) 0.183(8) Uiso 1 1 d .
H39A H 0.7338 0.4906 0.3070 0.275 Uiso 1 1 calc R
H39B H 0.6644 0.4209 0.2833 0.275 Uiso 1 1 calc R
H39C H 0.7564 0.3965 0.2861 0.275 Uiso 1 1 calc R
C38 C 0.7299(7) 0.3870(9) 0.3835(6) 0.103(3) Uiso 1 1 d U
H38A H 0.7038 0.3307 0.3883 0.123 Uiso 1 1 calc R
H38B H 0.7266 0.4302 0.4148 0.123 Uiso 1 1 calc R

loop_
_atom_site_aniso_label
_atom_site_aniso_U_11
_atom_site_aniso_U_22
_atom_site_aniso_U_33
_atom_site_aniso_U_23
_atom_site_aniso_U_13
_atom_site_aniso_U_12
Zn1 0.0369(4) 0.0286(4) 0.0337(4) 0.0061(2) 0.0073(3) -0.0004(2)
Zn2 0.0372(4) 0.0232(4) 0.0373(4) 0.0046(2) 0.0092(3) 0.0029(2)
Zn3 0.0519(4) 0.0379(4) 0.0396(4) 0.0008(3) 0.0092(3) -0.0052(3)
Zn4 0.0475(4) 0.0363(4) 0.0436(4) 0.0024(3) 0.0112(3) -0.0023(3)
O17 0.074(4) 0.194(9) 0.095(5) 0.096(6) 0.024(3) 0.031(5)
O12 0.0391(18) 0.034(2) 0.046(2) 0.0093(16) 0.0040(15) 0.0003(15)
O10 0.0397(18) 0.0295(18) 0.0365(18) -0.0022(14) 0.0145(14) -0.0034(14)
O11 0.0320(17) 0.0247(17) 0.050(2) 0.0011(15) 0.0042(15) 0.0021(13)
O9 0.0435(19) 0.0285(18) 0.0410(19) 0.0018(15) 0.0110(15) 0.0028(15)
O6 0.050(2) 0.0327(19) 0.0407(19) 0.0038(15) 0.0180(16) 0.0024(15)
O5 0.0428(19) 0.0256(18) 0.051(2) 0.0033(15) 0.0208(16) 0.0003(14)
O13 0.037(2) 0.067(3) 0.073(3) 0.036(3) -0.0088(19) 0.002(2)
O15 0.0437(19) 0.0299(19) 0.0423(19) 0.0002(15) 0.0125(15) 0.0037(15)
O7 0.103(4) 0.050(3) 0.044(2) 0.017(2) 0.013(2) 0.020(3)
O8 0.074(3) 0.051(3) 0.037(2) 0.0110(18) 0.0196(19) 0.009(2)
O3 0.045(2) 0.035(2) 0.051(2) 0.0097(17) 0.0004(17) 0.0032(16)
O18 0.064(3) 0.041(2) 0.063(3) 0.004(2) 0.019(2) -0.002(2)
O2 0.050(2) 0.055(3) 0.042(2) -0.0027(19) 0.0042(17) -0.0045(19)
O14 0.0313(19) 0.088(4) 0.072(3) 0.040(3) -0.0040(19) -0.009(2)
O1 0.063(3) 0.052(3) 0.047(2) 0.0140(19) 0.019(2) -0.005(2)
O16 0.054(2) 0.034(2) 0.094(4) -0.010(2) 0.039(2) -0.0055(18)
O4 0.073(3) 0.055(3) 0.060(3) 0.018(2) 0.006(2) 0.006(2)
C28 0.029(2) 0.027(2) 0.035(2) 0.0007(18) 0.0020(17) 0.0020(17)
C17 0.039(2) 0.026(2) 0.037(2) 0.0051(19) 0.0157(19) 0.0019(19)
C29 0.034(2) 0.022(2) 0.036(2) 0.0031(18) 0.0088(18) 0.0006(18)
C32 0.032(2) 0.043(3) 0.031(2) 0.005(2) 0.0066(18) 0.004(2)
C25 0.038(2) 0.037(3) 0.036(2) 0.004(2) 0.015(2) 0.003(2)
C11 0.037(2) 0.027(2) 0.041(3) 0.002(2) 0.016(2) 0.0072(19)
N3 0.103(5) 0.044(3) 0.037(2) 0.007(2) 0.007(3) 0.029(3)
C23 0.032(2) 0.026(2) 0.039(2) 0.0015(19) 0.0082(19) 0.0025(18)
C20 0.035(2) 0.024(2) 0.045(3) 0.0032(19) 0.017(2) 0.0019(18)
C10 0.033(2) 0.034(3) 0.047(3) -0.001(2) 0.015(2) -0.0005(19)
C34 0.033(2) 0.028(2) 0.037(2) 0.0045(19) 0.0089(18) -0.0009(18)
C30 0.040(3) 0.024(2) 0.040(3) -0.0003(19) 0.008(2) 0.0014(19)
C15 0.043(3) 0.033(3) 0.037(2) 0.007(2) 0.015(2) 0.006(2)
C26 0.032(2) 0.024(2) 0.041(3) 0.0014(19) 0.0052(19) 0.0020(18)
C27 0.034(2) 0.028(2) 0.036(2) 0.0058(19) 0.0079(18) 0.0014(18)
C13 0.039(2) 0.037(3) 0.037(3) 0.009(2) 0.013(2) 0.008(2)
C21 0.038(2) 0.027(2) 0.037(2) 0.0063(19) 0.0093(19) -0.0011(18)
C19 0.033(2) 0.031(2) 0.035(2) 0.0020(19) 0.0121(18) 0.0026(19)
C31 0.038(2) 0.032(3) 0.036(2) 0.007(2) 0.0104(19) 0.005(2)
C18 0.040(2) 0.021(2) 0.036(2) 0.0019(18) 0.0146(19) 0.0042(18)
C12 0.042(3) 0.027(2) 0.043(3) 0.011(2) 0.014(2) 0.008(2)
C16 0.039(2) 0.029(3) 0.038(2) 0.006(2) 0.015(2) 0.0028(19)
C33 0.035(2) 0.048(3) 0.036(2) 0.007(2) 0.006(2) 0.000(2)
C24 0.037(3) 0.039(3) 0.040(3) 0.004(2) 0.008(2) 0.003(2)
C14 0.050(3) 0.040(3) 0.036(3) 0.008(2) 0.014(2) 0.009(2)
C7 0.059(4) 0.045(3) 0.047(3) 0.006(3) 0.008(3) 0.005(3)
N2 0.075(4) 0.096(6) 0.056(4) -0.023(4) 0.003(3) -0.015(4)
N4 0.093(5) 0.057(4) 0.066(4) 0.002(3) 0.023(3) -0.009(3)
N1 0.078(4) 0.119(6) 0.059(4) -0.002(4) 0.024(3) -0.042(4)
C4 0.069(4) 0.061(4) 0.056(4) -0.004(3) 0.003(3) -0.002(3)
C35 0.087(6) 0.054(4) 0.079(5) 0.001(4) 0.028(4) 0.001(4)
C1 0.073(5) 0.067(5) 0.059(4) 0.006(4) 0.022(4) -0.012(4)
C3 0.108(9) 0.233(18) 0.090(8) -0.014(10) 0.064(7) -0.042(10)
C9 0.103(7) 0.081(6) 0.069(5) -0.006(4) -0.024(5) 0.046(5)
C5 0.074(5) 0.079(6) 0.096(7) -0.032(5) 0.014(5) -0.012(4)
C8 0.170(10) 0.042(4) 0.077(5) 0.022(4) 0.053(6) 0.027(5)
C36 0.108(8) 0.072(6) 0.108(8) -0.002(5) 0.038(6) -0.020(5)
C2 0.187(13) 0.104(9) 0.099(8) -0.005(6) 0.051(8) -0.095(9)
C37 0.132(10) 0.093(8) 0.101(8) 0.019(7) -0.005(7) 0.014(7)
C6 0.200(17) 0.145(13) 0.116(11) -0.031(10) -0.087(11) 0.032(12)

loop_
_atom_type_symbol
_atom_type_description
_atom_type_scat_dispersion_real
_atom_type_scat_dispersion_imag
_atom_type_scat_source
C C 0.0181 0.0091 'International Tables Vol C Tables 4.2.6.8 and 6.1.1.4'
H H 0.0000 0.0000 'International Tables Vol C Tables 4.2.6.8 and 6.1.1.4'
N N 0.0311 0.0180 'International Tables Vol C Tables 4.2.6.8 and 6.1.1.4'
O O 0.0492 0.0322 'International Tables Vol C Tables 4.2.6.8 and 6.1.1.4'
Zn Zn -1.5491 0.6778 'International Tables Vol C Tables 4.2.6.8 and 6.1.1.4'

loop_
_geom_angle_atom_site_label_1
_geom_angle_atom_site_label_2
_geom_angle_atom_site_label_3
_geom_angle
_geom_angle_site_symmetry_1
_geom_angle_site_symmetry_3
O2 Zn1 O5 86.5 . .
O2 Zn1 O10 89.0 . 3_766
O5 Zn1 O10 94.4 . 3_766
O2 Zn1 O11 178.66(6) . 1_545
O5 Zn1 O11 92.1 . 1_545
O10 Zn1 O11 91.1 3_766 1_545
O2 Zn1 O3 91.0 . .
O5 Zn1 O3 175.09(6) . .
O10 Zn1 O3 89.8 3_766 .
O11 Zn1 O3 90.3 1_545 .
O2 Zn1 O1 93.5 . .
O5 Zn1 O1 89.7 . .
O10 Zn1 O1 175.3 3_766 .
O11 Zn1 O1 86.5 1_545 .
O3 Zn1 O1 86.2 . .
O6 Zn2 O12 114.82(6) . 1_545
O6 Zn2 O9 115.7 . 3_766
O12 Zn2 O9 112.8 1_545 3_766
O6 Zn2 O4 105.19(6) . .
O12 Zn2 O4 104.12(6) 1_545 .
O9 Zn2 O4 102.34(5) 3_766 .
O14 Zn3 O8 123.68(6) 3_676 2_656
O14 Zn3 O15 110.36(9) 3_676 .
O8 Zn3 O15 105.22(8) 2_656 .
O14 Zn3 O18 107.65(9) 3_676 .
O8 Zn3 O18 108.74(7) 2_656 .
O15 Zn3 O18 98.25(7) . .
O16 Zn4 O7 110.07(8) . 2_656
O16 Zn4 O13 110.12(9) . 3_676
O7 Zn4 O13 105.5 2_656 3_676
O16 Zn4 O17 111.24(6) . .
O7 Zn4 O17 110.83(6) 2_656 .
O13 Zn4 O17 108.91(5) 3_676 .
C30 O12 Zn2 123.3(2) . 1_565
C20 O10 Zn1 135.44(13) . 3_766
C30 O11 Zn1 129.1(2) . 1_565
C20 O9 Zn2 119.84(13) . 3_766
C10 O6 Zn2 116.83(12) . .
C10 O5 Zn1 135.50(12) . .
C33 O13 Zn4 134.7(3) . 3_676
C24 O15 Zn3 133.9(2) . .
C14 O7 Zn4 143.0(2) . 2_646
C14 O8 Zn3 124.29(19) . 2_646
C7 O3 Zn1 121.0(2) . .
C35 O18 Zn3 123.8(3) . .
C4 O2 Zn1 128.1(4) . .
C33 O14 Zn3 130.2(2) . 3_676
C1 O1 Zn1 125.6(3) . .
C24 O16 Zn4 130.8(3) . .
C38 O4 Zn2 87.9(4) . .
C27 C28 C29 121.4(2) . .
C11 C17 C16 120.4(3) . .
C28 C29 C31 119.3(4) . .
C28 C29 C30 120.0(4) . .
C31 C29 C30 120.7(4) . .
C34 C32 C31 120.6(4) . .
C34 C32 C33 120.0(4) . .
C31 C32 C33 119.3(4) . .
C23 C25 C18 121.8(4) . .
C17 C11 C12 120.2(4) . .
C17 C11 C10 120.3(4) . .
C12 C11 C10 119.5(4) . .
C7 N3 C9 121.6(5) . .
C7 N3 C8 118.9(5) . .
C9 N3 C8 119.4(6) . .
C25 C23 C26 120.0(3) . .
C25 C23 C24 115.9(3) . .
C26 C23 C24 124.0(3) . .
O10 C20 O9 127.0(2) . .
O10 C20 C19 117.7(3) . .
O9 C20 C19 115.3(3) . .
O5 C10 O6 125.2(2) . .
O5 C10 C11 118.2(3) . .
O6 C10 C11 116.6(3) . .
C32 C34 C27 120.6(3) . .
O11 C30 O12 125.9(4) . .
O11 C30 C29 119.0(4) . .
O12 C30 C29 115.1(4) . .
C16 C15 C13 119.6(2) . .
C21 C26 C23 118.32(13) . .
C21 C26 C27 117.3 . .
C23 C26 C27 124.33(13) . .
C28 C27 C34 118.37(18) . .
C28 C27 C26 119.54(10) . .
C34 C27 C26 121.90(13) . .
C12 C13 C15 120.38(15) . .
C12 C13 C14 118.8(3) . .
C15 C13 C14 120.85(19) . .
C26 C21 C19 121.6(2) . .
C18 C19 C21 120.2(4) . .
C18 C19 C20 123.6(4) . .
C21 C19 C20 116.2(3) . .
C32 C31 C29 119.6(3) . .
C19 C18 C25 118.1(4) . .
C19 C18 C16 122.6(3) . .
C25 C18 C16 119.0(3) . .
C13 C12 C11 119.8(3) . .
C15 C16 C17 119.5(4) . .
C15 C16 C18 121.1(4) . .
C17 C16 C18 119.3(4) . .
O13 C33 O14 126.1(4) . .
O13 C33 C32 116.3(4) . .
O14 C33 C32 117.6(4) . .
O16 C24 O15 125.6(4) . .
O16 C24 C23 117.4(4) . .
O15 C24 C23 116.9(4) . .
O7 C14 O8 126.1(3) . .
O7 C14 C13 116.8(3) . .
O8 C14 C13 117.1(3) . .
O3 C7 N3 123.8(4) . .
C4 N2 C6 121.7(10) . .
C4 N2 C5 122.1(8) . .
C6 N2 C5 116.2(9) . .
C35 N4 C36 121.8(8) . .
C35 N4 C37 121.2(8) . .
C36 N4 C37 116.8(9) . .
C1 N1 C2 120.3(9) . .
C1 N1 C3 120.1(10) . .
C2 N1 C3 119.4(9) . .
O2 C4 N2 124.7(8) . .
O18 C35 N4 123.3(6) . .
O1 C1 N1 125.1(6) . .
C39 C38 O4 65.7(8) . .

loop_
_geom_bond_atom_site_label_1
_geom_bond_atom_site_label_2
_geom_bond_distance
_geom_bond_site_symmetry_2
Zn1 O2 2.0593(12) .
Zn1 O5 2.0737(12) .
Zn1 O10 2.0839(11) 3_766
Zn1 O11 2.0856(12) 1_545
Zn1 O3 2.0956(11) .
Zn1 O1 2.0975(11) .
Zn2 O6 1.9465(12) .
Zn2 O12 1.9485(11) 1_545
Zn2 O9 1.9585(12) 3_766
Zn2 O4 2.0011(11) .
Zn3 O14 1.911(2) 3_676
Zn3 O8 1.945(2) 2_656
Zn3 O15 1.9628(13) .
Zn3 O18 1.9803(12) .
Zn4 O16 1.9363(13) .
Zn4 O7 1.959(2) 2_656
Zn4 O13 1.9599(17) 3_676
Zn4 O17 2.1643(12) .
O12 C30 1.280(5) .
O12 Zn2 1.9485(11) 1_565
O10 C20 1.231(3) .
O10 Zn1 2.0839(11) 3_766
O11 C30 1.241(5) .
O11 Zn1 2.0856(12) 1_565
O9 C20 1.263(2) .
O9 Zn2 1.9585(12) 3_766
O6 C10 1.256(2) .
O5 C10 1.248(2) .
O13 C33 1.248(6) .
O13 Zn4 1.9599(13) 3_676
O15 C24 1.273(6) .
O7 C14 1.236(4) .
O7 Zn4 1.9586(12) 2_646
O8 C14 1.264(5) .
O8 Zn3 1.9448(12) 2_646
O3 C7 1.254(4) .
O18 C35 1.203(7) .
O2 C4 1.208(8) .
O14 C33 1.249(6) .
O14 Zn3 1.9113(12) 3_676
O1 C1 1.208(6) .
O16 C24 1.258(6) .
O4 C38 2.005(12) .
C28 C27 1.390(2) .
C28 C29 1.396(5) .
C17 C11 1.378(5) .
C17 C16 1.393(5) .
C29 C31 1.398(6) .
C29 C30 1.503(7) .
C32 C34 1.384(6) .
C32 C31 1.387(6) .
C32 C33 1.499(7) .
C25 C23 1.390(6) .
C25 C18 1.405(6) .
C11 C12 1.386(6) .
C11 C10 1.525(5) .
N3 C7 1.308(5) .
N3 C9 1.442(10) .
N3 C8 1.481(9) .
C23 C26 1.405(3) .
C23 C24 1.509(6) .
C20 C19 1.501(5) .
C34 C27 1.402(3) .
C15 C16 1.387(5) .
C15 C13 1.3977 .
C26 C21 1.3938 .
C26 C27 1.4833 .
C13 C12 1.380(4) .
C13 C14 1.503(5) .
C21 C19 1.403(5) .
C19 C18 1.396(6) .
C18 C16 1.489(6) .
N2 C4 1.326(10) .
N2 C6 1.433(14) .
N2 C5 1.455(12) .
N4 C35 1.314(9) .
N4 C36 1.443(13) .
N4 C37 1.471(13) .
N1 C1 1.318(9) .
N1 C2 1.479(15) .
N1 C3 1.505(15) .
C39 C38 1.88(2) .

loop_
_platon_squeeze_void_nr
_platon_squeeze_void_average_x
_platon_squeeze_void_average_y
_platon_squeeze_void_average_z
_platon_squeeze_void_volume
_platon_squeeze_void_count_electrons
1 0.000 0.000 0.000 942.5 180.3
2 0.500 0.500 0.500 942.4 181.0
